data_4003914
loop_
_publ_author_name
'Xie, Yongfa'
'Zheng, Jingjing'
'Zheng, Kuangqi'
'Liu, Qing'
'Duan, Jie'
'Chen, Wei'
'Shao, Shuke'
'Cai, Hu'

_publ_section_title
;
 High-Temperature Switchable Nonlinear Optical and Dielectric Material
 Revealed by Molecular Modification
;
_journal_name_full 'Chemistry of Materials'
_journal_paper_doi 10.1021/acs.chemmater.0c04220
_journal_year 2021
_chemical_formula_sum 'C8 H16 N O4 Re'
_chemical_formula_weight 376.42
_space_group_crystal_system trigonal
_space_group_IT_number 148
_space_group_name_Hall '-R 3'
_space_group_name_H-M_alt 'R -3 :H'
_atom_sites_solution_hydrogens geom
_audit_creation_method SHELXL-2018/3
_cell_angle_alpha 90
_cell_angle_beta 90
_cell_angle_gamma 120
_cell_formula_units_Z 18
_cell_length_a 23.4935(10)
_cell_length_b 23.4935(10)
_cell_length_c 10.6077(7)
_cell_measurement_reflns_used 2319
_cell_measurement_temperature 333
_cell_measurement_theta_max 27.9460
_cell_measurement_theta_min 1.8020
_cell_volume 5070.5(5)
_computing_structure_refinement 'SHELXL-2018/3 (Sheldrick, 2018)'
_diffrn_ambient_temperature 333
_diffrn_measured_fraction_theta_full 0.998
_diffrn_measured_fraction_theta_max 0.998
_diffrn_measurement_device_type multi-scan
_diffrn_radiation_type MoK\a
_diffrn_radiation_wavelength 0.71073
_diffrn_reflns_av_R_equivalents 0.0911
_diffrn_reflns_av_unetI/netI 0.0847
_diffrn_reflns_Laue_measured_fraction_full 0.998
_diffrn_reflns_Laue_measured_fraction_max 0.998
_diffrn_reflns_limit_h_max 19
_diffrn_reflns_limit_h_min -27
_diffrn_reflns_limit_k_max 27
_diffrn_reflns_limit_k_min -27
_diffrn_reflns_limit_l_max 3
_diffrn_reflns_limit_l_min -12
_diffrn_reflns_number 4829
_diffrn_reflns_point_group_measured_fraction_full 0.998
_diffrn_reflns_point_group_measured_fraction_max 0.998
_diffrn_reflns_theta_full 25.006
_diffrn_reflns_theta_max 25.006
_diffrn_reflns_theta_min 2.165
_diffrn_source 'Rotating-anode X-ray tube'
_exptl_absorpt_coefficient_mu 10.775
_exptl_absorpt_correction_T_max 1.00000
_exptl_absorpt_correction_T_min 0.10664
_exptl_absorpt_correction_type multi-scan
_exptl_crystal_colour colorless
_exptl_crystal_density_diffrn 2.219
_exptl_crystal_description prism
_exptl_crystal_F_000 3204
_exptl_crystal_size_max 0.120
_exptl_crystal_size_mid 0.110
_exptl_crystal_size_min 0.100
_refine_diff_density_max 2.382
_refine_diff_density_min -1.814
_refine_diff_density_rms 0.272
_refine_ls_extinction_method none
_refine_ls_goodness_of_fit_ref 1.111
_refine_ls_hydrogen_treatment constr
_refine_ls_matrix_type full
_refine_ls_number_parameters 174
_refine_ls_number_reflns 1994
_refine_ls_number_restraints 320
_refine_ls_restrained_S_all 1.055
_refine_ls_R_factor_all 0.0868
_refine_ls_R_factor_gt 0.0696
_refine_ls_shift/su_max 0.000
_refine_ls_shift/su_mean 0.000
_refine_ls_structure_factor_coef Fsqd
_refine_ls_weighting_details 'w=1/[\s^2^(Fo^2^)+(0.1156P)^2^] where P=(Fo^2^+2Fc^2^)/3'
_refine_ls_weighting_scheme calc
_refine_ls_wR_factor_gt 0.1844
_refine_ls_wR_factor_ref 0.1970
_reflns_Friedel_coverage 0.000
_reflns_number_gt 1513
_reflns_number_total 1994
_reflns_threshold_expression 'I > 2\s(I)'
_cod_data_source_file cm0c04220_si_004.cif
_cod_data_source_block '[N-Me-IsoQH]ReO4_333K'
_cod_database_code 4003914
_shelx_shelxl_version_number 2018/3
_shelx_space_group_comment
;
The symmetry employed for this shelxl refinement is uniquely defined
by the following loop, which should always be used as a source of
symmetry information in preference to the above space-group names.
They are only intended as comments.
;
_shelx_estimated_absorpt_t_min 0.358
_shelx_estimated_absorpt_t_max 0.412

loop_
_space_group_symop_operation_xyz
'x, y, z'
'-y, x-y, z'
'-x+y, -x, z'
'x+2/3, y+1/3, z+1/3'
'-y+2/3, x-y+1/3, z+1/3'
'-x+y+2/3, -x+1/3, z+1/3'
'x+1/3, y+2/3, z+2/3'
'-y+1/3, x-y+2/3, z+2/3'
'-x+y+1/3, -x+2/3, z+2/3'
'-x, -y, -z'
'y, -x+y, -z'
'x-y, x, -z'
'-x+2/3, -y+1/3, -z+1/3'
'y+2/3, -x+y+1/3, -z+1/3'
'x-y+2/3, x+1/3, -z+1/3'
'-x+1/3, -y+2/3, -z+2/3'
'y+1/3, -x+y+2/3, -z+2/3'
'x-y+1/3, x+2/3, -z+2/3'

loop_
_atom_site_label
_atom_site_type_symbol
_atom_site_fract_x
_atom_site_fract_y
_atom_site_fract_z
_atom_site_U_iso_or_equiv
_atom_site_adp_type
_atom_site_occupancy
_atom_site_site_symmetry_order
_atom_site_calc_flag
_atom_site_refinement_flags_posn
_atom_site_refinement_flags_adp
_atom_site_refinement_flags_occupancy
_atom_site_disorder_assembly
_atom_site_disorder_group
C1 C 0.3968(8) 0.8953(5) 0.9981(17) 0.095(5) Uani 1 1 d D . . . .
H1A H 0.441214 0.902736 1.004181 0.114 Uiso 1 1 calc R U . . .
H1B H 0.393370 0.925828 1.054896 0.114 Uiso 1 1 calc R U . . .
C2 C 0.4444(7) 0.9439(8) 0.7873(19) 0.087(5) Uani 1 1 d . . . . .
H2A H 0.433995 0.955656 0.707415 0.130 Uiso 1 1 calc R U . . .
H2B H 0.462500 0.915714 0.774085 0.130 Uiso 1 1 calc R U . . .
H2C H 0.475982 0.983009 0.830528 0.130 Uiso 1 1 calc R U . . .
C3 C 0.3316(5) 0.8456(9) 0.8061(14) 0.123(5) Uani 1 1 d D . . . .
H3 H 0.323173 0.851127 0.717715 0.148 Uiso 1 1 calc R U . . .
C4 C 0.3505(4) 0.8280(4) 1.0381(14) 0.095(4) Uani 1 1 d D . . . .
H4 H 0.357617 0.820717 1.126227 0.114 Uiso 1 1 calc R U . . .
C5 C 0.3667(8) 0.7894(7) 0.9521(8) 0.160(7) Uani 1 1 d D . . . .
H5A H 0.413031 0.803428 0.960549 0.192 Uiso 1 1 calc R U . . .
H5B H 0.341727 0.743418 0.975879 0.192 Uiso 1 1 calc R U . . .
C6 C 0.3527(12) 0.7964(10) 0.8203(10) 0.164(7) Uani 1 1 d D . . . .
H6A H 0.318319 0.754240 0.789108 0.197 Uiso 1 1 calc R U . . .
H6B H 0.391742 0.809449 0.769894 0.197 Uiso 1 1 calc R U . . .
C7 C 0.2722(6) 0.8211(11) 0.8833(8) 0.163(8) Uani 1 1 d D . . . .
H7A H 0.257662 0.853189 0.881847 0.195 Uiso 1 1 calc R U . . .
H7B H 0.237686 0.780847 0.846232 0.195 Uiso 1 1 calc R U . . .
C8 C 0.2816(4) 0.8083(9) 1.0146(10) 0.142(8) Uani 1 1 d D . . . .
H8A H 0.268551 0.832508 1.070328 0.171 Uiso 1 1 calc R U . . .
H8B H 0.253961 0.761826 1.032619 0.171 Uiso 1 1 calc R U . . .
N1 N 0.3847(5) 0.9096(6) 0.8635(13) 0.068(3) Uani 1 1 d . . . . .
H1 H 0.366212 0.938790 0.869577 0.081 Uiso 1 1 calc R U . . .
O1 O 0.4548(6) 0.4139(6) 0.7041(15) 0.099(4) Uani 0.940(9) 1 d D U P A 1
O2 O 0.4615(8) 0.3486(7) 0.4925(14) 0.110(5) Uani 0.940(9) 1 d D U P A 1
O3 O 0.3796(8) 0.2769(6) 0.6873(13) 0.102(4) Uani 0.940(9) 1 d D U P A 1
O4 O 0.3474(8) 0.3531(9) 0.5423(17) 0.128(6) Uani 0.940(9) 1 d D U P A 1
Re1 Re 0.40996(9) 0.34915(5) 0.60648(11) 0.0537(4) Uani 0.940(9) 1 d D U P A 1
Re1A Re 0.4270(15) 0.3511(12) 0.605(3) 0.071(7) Uani 0.060(9) 1 d D U P A 2
O1A O 0.428(7) 0.406(5) 0.711(10) 0.071(8) Uani 0.060(9) 1 d D U P A 2
O4A O 0.448(6) 0.384(6) 0.462(6) 0.071(8) Uani 0.060(9) 1 d D U P A 2
O3A O 0.351(3) 0.283(4) 0.598(12) 0.073(8) Uani 0.060(9) 1 d D U P A 2
O2A O 0.480(5) 0.326(6) 0.656(12) 0.073(9) Uani 0.060(9) 1 d D U P A 2

loop_
_atom_site_aniso_label
_atom_site_aniso_U_11
_atom_site_aniso_U_22
_atom_site_aniso_U_33
_atom_site_aniso_U_23
_atom_site_aniso_U_13
_atom_site_aniso_U_12
C1 0.093(9) 0.082(7) 0.087(7) 0.015(6) -0.017(6) 0.025(6)
C2 0.063(7) 0.072(9) 0.109(11) 0.014(8) 0.014(7) 0.021(6)
C3 0.105(8) 0.087(8) 0.087(9) 0.007(7) -0.006(6) -0.018(6)
C4 0.097(8) 0.074(7) 0.092(9) 0.009(6) -0.007(7) 0.028(7)
C5 0.24(2) 0.118(12) 0.133(11) 0.011(11) 0.036(14) 0.095(15)
C6 0.218(19) 0.082(9) 0.128(11) -0.026(11) 0.002(14) 0.027(13)
C7 0.072(8) 0.192(19) 0.133(12) 0.081(12) -0.008(8) -0.003(9)
C8 0.093(8) 0.168(19) 0.124(12) 0.074(14) 0.010(9) 0.033(8)
N1 0.048(5) 0.065(5) 0.080(7) 0.007(5) -0.007(4) 0.021(4)
O1 0.063(7) 0.077(7) 0.128(11) -0.040(7) -0.003(7) 0.014(6)
O2 0.110(9) 0.128(11) 0.084(9) -0.001(7) 0.039(7) 0.054(9)
O3 0.145(11) 0.077(6) 0.086(9) 0.020(6) 0.038(8) 0.057(7)
O4 0.140(11) 0.171(14) 0.123(13) -0.045(10) -0.065(9) 0.117(11)
Re1 0.0495(7) 0.0503(5) 0.0605(6) -0.0047(3) -0.0029(4) 0.0245(4)
Re1A 0.071(7) 0.071(7) 0.071(7) 0.0004(10) -0.0002(10) 0.035(3)
O1A 0.071(9) 0.071(9) 0.071(9) 0.000(2) 0.000(2) 0.036(5)
O4A 0.071(9) 0.071(9) 0.071(8) 0.000(2) 0.000(2) 0.036(4)
O3A 0.073(8) 0.073(8) 0.073(9) 0.000(2) 0.000(2) 0.036(4)
O2A 0.073(9) 0.073(9) 0.073(9) 0.000(2) 0.000(2) 0.037(5)

loop_
_atom_type_symbol
_atom_type_description
_atom_type_scat_dispersion_real
_atom_type_scat_dispersion_imag
_atom_type_scat_source
C C 0.0033 0.0016 'International Tables Vol C Tables 4.2.6.8 and 6.1.1.4'
H H 0.0000 0.0000 'International Tables Vol C Tables 4.2.6.8 and 6.1.1.4'
N N 0.0061 0.0033 'International Tables Vol C Tables 4.2.6.8 and 6.1.1.4'
O O 0.0106 0.0060 'International Tables Vol C Tables 4.2.6.8 and 6.1.1.4'
Re Re -1.0185 7.2310 'International Tables Vol C Tables 4.2.6.8 and 6.1.1.4'

loop_
_geom_angle_atom_site_label_1
_geom_angle_atom_site_label_2
_geom_angle_atom_site_label_3
_geom_angle
_geom_angle_site_symmetry_1
_geom_angle_site_symmetry_3
_geom_angle_publ_flag
C4 C1 N1 112.8(12) . . ?
C4 C1 H1A 109.0 . . ?
N1 C1 H1A 109.0 . . ?
C4 C1 H1B 109.0 . . ?
N1 C1 H1B 109.0 . . ?
H1A C1 H1B 107.8 . . ?
N1 C2 H2A 109.5 . . ?
N1 C2 H2B 109.5 . . ?
H2A C2 H2B 109.5 . . ?
N1 C2 H2C 109.5 . . ?
H2A C2 H2C 109.5 . . ?
H2B C2 H2C 109.5 . . ?
C7 C3 C6 105.2(17) . . ?
C7 C3 N1 108.2(13) . . ?
C6 C3 N1 107.7(14) . . ?
C7 C3 H3 111.8 . . ?
C6 C3 H3 111.8 . . ?
N1 C3 H3 111.8 . . ?
C5 C4 C8 106.7(13) . . ?
C5 C4 C1 101.8(12) . . ?
C8 C4 C1 113.5(13) . . ?
C5 C4 H4 111.4 . . ?
C8 C4 H4 111.4 . . ?
C1 C4 H4 111.4 . . ?
C6 C5 C4 112.4(14) . . ?
C6 C5 H5A 109.1 . . ?
C4 C5 H5A 109.1 . . ?
C6 C5 H5B 109.1 . . ?
C4 C5 H5B 109.1 . . ?
H5A C5 H5B 107.8 . . ?
C5 C6 C3 111.6(14) . . ?
C5 C6 H6A 109.3 . . ?
C3 C6 H6A 109.3 . . ?
C5 C6 H6B 109.3 . . ?
C3 C6 H6B 109.3 . . ?
H6A C6 H6B 108.0 . . ?
C8 C7 C3 113.6(12) . . ?
C8 C7 H7A 108.8 . . ?
C3 C7 H7A 108.8 . . ?
C8 C7 H7B 108.8 . . ?
C3 C7 H7B 108.8 . . ?
H7A C7 H7B 107.7 . . ?
C4 C8 C7 110.7(10) . . ?
C4 C8 H8A 109.5 . . ?
C7 C8 H8A 109.5 . . ?
C4 C8 H8B 109.5 . . ?
C7 C8 H8B 109.5 . . ?
H8A C8 H8B 108.1 . . ?
C2 N1 C3 114.3(13) . . ?
C2 N1 C1 113.8(12) . . ?
C3 N1 C1 108.0(11) . . ?
C2 N1 H1 106.8 . . ?
C3 N1 H1 106.8 . . ?
C1 N1 H1 106.8 . . ?
O4 Re1 O1 111.7(7) . . ?
O4 Re1 O3 108.6(10) . . ?
O1 Re1 O3 110.3(8) . . ?
O4 Re1 O2 111.0(9) . . ?
O1 Re1 O2 108.2(8) . . ?
O3 Re1 O2 107.0(7) . . ?
O4A Re1A O1A 111(2) . . ?
O4A Re1A O3A 109(3) . . ?
O1A Re1A O3A 111(3) . . ?
O4A Re1A O2A 111(3) . . ?
O1A Re1A O2A 109(2) . . ?
O3A Re1A O2A 107(2) . . ?

loop_
_geom_bond_atom_site_label_1
_geom_bond_atom_site_label_2
_geom_bond_distance
_geom_bond_site_symmetry_2
_geom_bond_publ_flag
C1 C4 1.465(7) . ?
C1 N1 1.53(2) . ?
C1 H1A 0.9700 . ?
C1 H1B 0.9700 . ?
C2 N1 1.46(2) . ?
C2 H2A 0.9600 . ?
C2 H2B 0.9600 . ?
C2 H2C 0.9600 . ?
C3 C7 1.465(7) . ?
C3 C6 1.475(17) . ?
C3 N1 1.520(18) . ?
C3 H3 0.9800 . ?
C4 C5 1.465(7) . ?
C4 C8 1.465(7) . ?
C4 H4 0.9800 . ?
C5 C6 1.465(7) . ?
C5 H5A 0.9700 . ?
C5 H5B 0.9700 . ?
C6 H6A 0.9700 . ?
C6 H6B 0.9700 . ?
C7 C8 1.465(7) . ?
C7 H7A 0.9700 . ?
C7 H7B 0.9700 . ?
C8 H8A 0.9700 . ?
C8 H8B 0.9700 . ?
N1 H1 0.9800 . ?
O1 Re1 1.701(11) . ?
O2 Re1 1.716(13) . ?
O3 Re1 1.707(12) . ?
O4 Re1 1.663(12) . ?
Re1A O4A 1.66(2) . ?
Re1A O1A 1.70(2) . ?
Re1A O3A 1.70(2) . ?
Re1A O2A 1.71(2) . ?

loop_
_geom_torsion_atom_site_label_1
_geom_torsion_atom_site_label_2
_geom_torsion_atom_site_label_3
_geom_torsion_atom_site_label_4
_geom_torsion
_geom_torsion_site_symmetry_1
_geom_torsion_site_symmetry_2
_geom_torsion_site_symmetry_3
_geom_torsion_site_symmetry_4
_geom_torsion_publ_flag
N1 C1 C4 C5 64.3(17) . . . . ?
N1 C1 C4 C8 -50(2) . . . . ?
C8 C4 C5 C6 54.7(17) . . . . ?
C1 C4 C5 C6 -64.6(17) . . . . ?
C4 C5 C6 C3 5(2) . . . . ?
C7 C3 C6 C5 -60(2) . . . . ?
N1 C3 C6 C5 55(2) . . . . ?
C6 C3 C7 C8 55(2) . . . . ?
N1 C3 C7 C8 -60(2) . . . . ?
C5 C4 C8 C7 -59.7(18) . . . . ?
C1 C4 C8 C7 52(2) . . . . ?
C3 C7 C8 C4 4(3) . . . . ?
C7 C3 N1 C2 -172.8(15) . . . . ?
C6 C3 N1 C2 73.9(16) . . . . ?
C7 C3 N1 C1 59.4(18) . . . . ?
C6 C3 N1 C1 -53.9(15) . . . . ?
C4 C1 N1 C2 -134.3(15) . . . . ?
C4 C1 N1 C3 -6.3(19) . . . . ?
